data_7121883
loop_
_publ_author_name
'Spisak, Sarah N.'
'Wei, Zheng'
'Darzi, Evan'
'Jasti, Ramesh'
'Petrukhina, Marina A.'

_publ_section_title
;
 Highly strained [6]cycloparaphenylene: crystallization of an unsolvated
 polymorph and the first mono- and dianions.
;
_journal_issue 56
_journal_name_full 'Chemical communications (Cambridge, England)'
_journal_page_first 7818
_journal_page_last 7821
_journal_paper_doi 10.1039/c8cc03693d
_journal_volume 54
_journal_year 2018
_chemical_formula_moiety 'C36 H24, C20 H40 Na O8, 2(C4 H8 O)'
_chemical_formula_sum 'C64 H80 Na O10'
_chemical_formula_weight 1032.27
_space_group_crystal_system monoclinic
_space_group_IT_number 14
_space_group_name_Hall '-P 2ybc'
_space_group_name_H-M_alt 'P 1 21/c 1'
_symmetry_space_group_name_Hall '-P 2ybc'
_symmetry_space_group_name_H-M 'P 1 21/c 1'
_atom_sites_solution_hydrogens geom
_atom_sites_solution_primary dual
_atom_sites_solution_secondary difmap
_audit_creation_method SHELXL-2017/1
_audit_update_record
;
2018-05-02 deposited with the CCDC.
2018-06-19 downloaded from the CCDC.
;
_cell_angle_alpha 90
_cell_angle_beta 102.514(2)
_cell_angle_gamma 90
_cell_formula_units_Z 2
_cell_length_a 10.1288(4)
_cell_length_b 17.2370(6)
_cell_length_c 16.0129(6)
_cell_measurement_reflns_used 9527
_cell_measurement_temperature 100(2)
_cell_measurement_theta_max 73.00
_cell_measurement_theta_min 3.82
_cell_volume 2729.28(18)
_computing_cell_refinement 'SAINT V.8.37A (Bruker AXS Inc., 2016)'
_computing_data_collection 'APEX3 v.2016.9-0 (Bruker AXS Inc., 2016)'
_computing_data_reduction 'SAINT V.8.37A (Bruker AXS Inc., 2016)'
_computing_molecular_graphics 'Xshell v.6.3.1 (Bruker AXS Inc., 2016)'
_computing_publication_material 'APEX3 v.2016.9-0 (Bruker AXS Inc., 2016)'
_computing_structure_refinement 'SHELXL-2017/1 (Sheldrick, 2016)'
_computing_structure_solution 'SHELXT 2014/5 (Sheldrick, 2014)'
_diffrn_ambient_temperature 100(2)
_diffrn_measured_fraction_theta_full 0.998
_diffrn_measured_fraction_theta_max 0.988
_diffrn_measurement_device_type 'Bruker D8 Venture PHOTON 100 CMOS'
_diffrn_measurement_method 'omega and phi scans'
_diffrn_radiation_monochromator mirrors
_diffrn_radiation_source 'INCOATEC ImuS micro-focus source'
_diffrn_radiation_type CuK\a
_diffrn_radiation_wavelength 1.54178
_diffrn_reflns_av_R_equivalents 0.0616
_diffrn_reflns_av_unetI/netI 0.0255
_diffrn_reflns_Laue_measured_fraction_full 0.998
_diffrn_reflns_Laue_measured_fraction_max 0.988
_diffrn_reflns_limit_h_max 12
_diffrn_reflns_limit_h_min -12
_diffrn_reflns_limit_k_max 21
_diffrn_reflns_limit_k_min -21
_diffrn_reflns_limit_l_max 19
_diffrn_reflns_limit_l_min -19
_diffrn_reflns_number 72274
_diffrn_reflns_point_group_measured_fraction_full 0.998
_diffrn_reflns_point_group_measured_fraction_max 0.988
_diffrn_reflns_theta_full 67.679
_diffrn_reflns_theta_max 73.533
_diffrn_reflns_theta_min 4.471
_exptl_absorpt_coefficient_mu 0.732
_exptl_absorpt_correction_type multi-scan
_exptl_absorpt_process_details
;
SADABS-2016/2 (Bruker,2016/2) was 
used for absorption correction. 
Krause, L., Herbst-Irmer, R., 
Sheldrick G.M. & Stalke D.,
 J. Appl. Cryst. 48 (2015) 3-10
;
_exptl_crystal_colour 'dark green'
_exptl_crystal_density_diffrn 1.256
_exptl_crystal_density_meas ?
_exptl_crystal_density_method none
_exptl_crystal_description block
_exptl_crystal_F_000 1110
_exptl_crystal_size_max 0.190
_exptl_crystal_size_mid 0.160
_exptl_crystal_size_min 0.060
_exptl_transmission_factor_max 1
_exptl_transmission_factor_min 0.8051
_refine_diff_density_max 0.725
_refine_diff_density_min -0.362
_refine_diff_density_rms 0.064
_refine_ls_extinction_method none
_refine_ls_goodness_of_fit_ref 1.031
_refine_ls_hydrogen_treatment constr
_refine_ls_matrix_type full
_refine_ls_number_parameters 386
_refine_ls_number_reflns 5438
_refine_ls_number_restraints 180
_refine_ls_restrained_S_all 1.025
_refine_ls_R_factor_all 0.0624
_refine_ls_R_factor_gt 0.0537
_refine_ls_shift/su_max 0.000
_refine_ls_shift/su_mean 0.000
_refine_ls_structure_factor_coef Fsqd
_refine_ls_weighting_details 'w=1/[\s^2^(Fo^2^)+(0.0866P)^2^+1.9325P] where P=(Fo^2^+2Fc^2^)/3'
_refine_ls_weighting_scheme calc
_refine_ls_wR_factor_gt 0.1464
_refine_ls_wR_factor_ref 0.1544
_reflns_Friedel_coverage 0.000
_reflns_number_gt 4625
_reflns_number_total 5438
_reflns_threshold_expression 'I > 2\s(I)'
_cod_data_source_file c8cc03693d2.cif
_cod_data_source_block 2
_cod_depositor_comments
;
The following automatic conversions were performed:

'_exptl_crystal_density_meas' value 'not measured' was changed to '?'
- the value is perceived as not measured.

Automatic conversion script
Id: cif_fix_values 4973 2017-02-22 13:04:09Z antanas 

 Adding full bibliography for 7121882--7121884.cif.
;
_cod_database_code 7121883
_shelx_shelxl_version_number 2017/1
_shelx_space_group_comment
;
The symmetry employed for this shelxl refinement is uniquely defined
by the following loop, which should always be used as a source of
symmetry information in preference to the above space-group names.
They are only intended as comments.
;
_shelx_estimated_absorpt_t_min 0.873
_shelx_estimated_absorpt_t_max 0.957

loop_
_space_group_symop_operation_xyz
'x, y, z'
'-x, y+1/2, -z+1/2'
'-x, -y, -z'
'x, -y-1/2, z-1/2'

loop_
_atom_site_label
_atom_site_type_symbol
_atom_site_fract_x
_atom_site_fract_y
_atom_site_fract_z
_atom_site_U_iso_or_equiv
_atom_site_adp_type
_atom_site_occupancy
_atom_site_site_symmetry_order
_atom_site_calc_flag
_atom_site_refinement_flags_posn
_atom_site_refinement_flags_adp
_atom_site_refinement_flags_occupancy
_atom_site_disorder_assembly
_atom_site_disorder_group
Na1 Na 1.000000 0.500000 1.000000 0.0160(2) Uani 1 2 d S . P . .
O2 O 0.88817(12) 0.41076(7) 0.86138(9) 0.0261(3) Uani 1 1 d . . . . .
O3 O 1.16689(12) 0.40309(8) 0.93182(8) 0.0252(3) Uani 1 1 d . . . . .
O4 O 0.71913(12) 0.48673(8) 0.95195(8) 0.0264(3) Uani 1 1 d . . . . .
O5 O 0.72062(18) 0.53986(10) 0.68402(11) 0.0480(4) Uani 1 1 d . . . . .
C1 C 0.6640(2) 0.59334(11) 0.29781(12) 0.0279(4) Uani 1 1 d . . . . .
H1 H 0.614295 0.581963 0.241715 0.033 Uiso 1 1 calc R U . . .
C2 C 0.6356(2) 0.66083(11) 0.33708(12) 0.0270(4) Uani 1 1 d . . . . .
H2 H 0.566918 0.694479 0.307502 0.032 Uiso 1 1 calc R U . . .
C3 C 0.70660(18) 0.68087(10) 0.42018(12) 0.0248(4) Uani 1 1 d . . . . .
C4 C 0.82886(19) 0.63924(11) 0.44932(13) 0.0296(4) Uani 1 1 d . . . . .
H4 H 0.893241 0.658241 0.497139 0.036 Uiso 1 1 calc R U . . .
C5 C 0.85634(18) 0.57197(12) 0.40990(13) 0.0288(4) Uani 1 1 d . . . . .
H5 H 0.939315 0.545782 0.431248 0.035 Uiso 1 1 calc R U . . .
C6 C 0.76443(18) 0.54077(11) 0.33848(12) 0.0256(4) Uani 1 1 d . . . . .
C7 C 0.50639(19) 0.75021(10) 0.45523(12) 0.0262(4) Uani 1 1 d . . . . .
H7 H 0.473848 0.767979 0.398332 0.031 Uiso 1 1 calc R U . . .
C8 C 0.42185(18) 0.75218(11) 0.51170(12) 0.0265(4) Uani 1 1 d . . . . .
H8 H 0.332474 0.771465 0.492885 0.032 Uiso 1 1 calc R U . . .
C9 C 0.46455(18) 0.72616(10) 0.59742(12) 0.0247(4) Uani 1 1 d . . . . .
C10 C 0.60598(19) 0.71884(10) 0.62577(12) 0.0262(4) Uani 1 1 d . . . . .
H10 H 0.643792 0.715508 0.685378 0.031 Uiso 1 1 calc R U . . .
C11 C 0.69031(18) 0.71644(10) 0.56903(12) 0.0257(4) Uani 1 1 d . . . . .
H11 H 0.784830 0.710584 0.590552 0.031 Uiso 1 1 calc R U . . .
C12 C 0.64057(18) 0.72242(10) 0.47961(12) 0.0245(4) Uani 1 1 d . . . . .
C13 C 0.37255(18) 0.68585(10) 0.64180(12) 0.0252(4) Uani 1 1 d . . . . .
C14 C 0.24007(19) 0.66539(11) 0.59842(12) 0.0268(4) Uani 1 1 d . . . . .
H14 H 0.190426 0.699966 0.557050 0.032 Uiso 1 1 calc R U . . .
C15 C 0.18136(18) 0.59644(11) 0.61481(12) 0.0266(4) Uani 1 1 d . . . . .
H15 H 0.092297 0.584607 0.584373 0.032 Uiso 1 1 calc R U . . .
C16 C 0.25072(18) 0.54284(11) 0.67597(12) 0.0249(4) Uani 1 1 d . . . . .
C17 C 0.36245(18) 0.57465(11) 0.73462(11) 0.0252(4) Uani 1 1 d . . . . .
H17 H 0.397862 0.547835 0.786465 0.030 Uiso 1 1 calc R U . . .
C18 C 0.42120(19) 0.64364(11) 0.71837(11) 0.0253(4) Uani 1 1 d . . . . .
H18 H 0.495872 0.663321 0.759341 0.030 Uiso 1 1 calc R U . . .
C19 C 0.64469(17) 0.55370(11) 0.96594(12) 0.0252(4) Uani 1 1 d . . . . .
H19A H 0.546852 0.541684 0.954705 0.030 Uiso 1 1 calc R U . . .
H19B H 0.658990 0.596092 0.927129 0.030 Uiso 1 1 calc R U . . .
C20 C 0.66832(18) 0.45194(12) 0.87090(12) 0.0297(4) Uani 1 1 d . . . . .
H20A H 0.669824 0.489812 0.824633 0.036 Uiso 1 1 calc R U . . .
H20B H 0.573815 0.434742 0.866551 0.036 Uiso 1 1 calc R U . . .
C21 C 0.75617(19) 0.38391(12) 0.86251(14) 0.0320(4) Uani 1 1 d . . . . .
H21A H 0.759760 0.348037 0.911236 0.038 Uiso 1 1 calc R U . . .
H21B H 0.718302 0.355441 0.808986 0.038 Uiso 1 1 calc R U . . .
C22 C 0.97159(19) 0.34876(11) 0.84440(13) 0.0303(4) Uani 1 1 d . . . . .
H22A H 0.933296 0.326122 0.787482 0.036 Uiso 1 1 calc R U . . .
H22B H 0.975900 0.307549 0.887967 0.036 Uiso 1 1 calc R U . . .
C23 C 1.11012(19) 0.37966(11) 0.84663(12) 0.0273(4) Uani 1 1 d . . . . .
H23A H 1.166988 0.339033 0.828412 0.033 Uiso 1 1 calc R U . . .
H23B H 1.105120 0.424399 0.807297 0.033 Uiso 1 1 calc R U . . .
C24 C 1.30597(17) 0.42239(10) 0.94307(12) 0.0242(4) Uani 1 1 d . . . . .
H24A H 1.317604 0.465381 0.904303 0.029 Uiso 1 1 calc R U . . .
H24B H 1.357825 0.377010 0.929897 0.029 Uiso 1 1 calc R U . . .
C29 C 0.6116(3) 0.51738(16) 0.61504(19) 0.0515(6) Uani 1 1 d . . . . .
H29A H 0.584183 0.562096 0.576376 0.062 Uiso 1 1 calc R U . . .
H29B H 0.532736 0.501358 0.638181 0.062 Uiso 1 1 calc R U . . .
C30 C 0.6539(3) 0.45290(17) 0.5670(2) 0.0550(7) Uani 1 1 d . . . . .
H30A H 0.666518 0.470263 0.510287 0.066 Uiso 1 1 calc R U . . .
H30B H 0.587055 0.410134 0.559029 0.066 Uiso 1 1 calc R U . . .
C31 C 0.7880(3) 0.42806(16) 0.62448(18) 0.0507(6) Uani 1 1 d . . . . .
H31A H 0.774242 0.387520 0.665566 0.061 Uiso 1 1 calc R U . . .
H31B H 0.851701 0.408533 0.590396 0.061 Uiso 1 1 calc R U . . .
C32 C 0.8375(3) 0.50191(15) 0.66927(17) 0.0484(6) Uani 1 1 d . . . . .
H32A H 0.901755 0.491073 0.724024 0.058 Uiso 1 1 calc R U . . .
H32B H 0.883451 0.534341 0.633164 0.058 Uiso 1 1 calc R U . . .
O1 O 0.9784(2) 0.39429(13) 1.08781(14) 0.0422(5) Uani 0.85 1 d D U P A 1
C25 C 1.0925(3) 0.35139(17) 1.13196(18) 0.0384(6) Uani 0.85 1 d D U P A 1
H25A H 1.163936 0.387107 1.161739 0.046 Uiso 0.85 1 calc R U P A 1
H25B H 1.130035 0.319593 1.091123 0.046 Uiso 0.85 1 calc R U P A 1
C26 C 1.0440(3) 0.2986(3) 1.1974(3) 0.0470(9) Uani 0.85 1 d D U P A 1
H26A H 1.070711 0.244047 1.191146 0.056 Uiso 0.85 1 calc R U P A 1
H26B H 1.082269 0.315915 1.256653 0.056 Uiso 0.85 1 calc R U P A 1
C27 C 0.8926(3) 0.3070(2) 1.1762(2) 0.0359(7) Uani 0.85 1 d D U P A 1
H27A H 0.855672 0.305952 1.228597 0.043 Uiso 0.85 1 calc R U P A 1
H27B H 0.849554 0.265319 1.137085 0.043 Uiso 0.85 1 calc R U P A 1
C28 C 0.8719(4) 0.38579(18) 1.1330(3) 0.0317(7) Uani 0.85 1 d D U P A 1
H28A H 0.782603 0.388219 1.092871 0.038 Uiso 0.85 1 calc R U P A 1
H28B H 0.876541 0.427466 1.176062 0.038 Uiso 0.85 1 calc R U P A 1
O1X O 0.9330(11) 0.3609(7) 1.0700(7) 0.0339(18) Uani 0.15 1 d D U P A 2
C25X C 1.0456(16) 0.3143(11) 1.0927(10) 0.046(2) Uani 0.15 1 d D U P A 2
H25C H 1.124071 0.337889 1.074667 0.055 Uiso 0.15 1 calc R U P A 2
H25D H 1.028335 0.262412 1.066164 0.055 Uiso 0.15 1 calc R U P A 2
C26X C 1.0713(19) 0.3086(18) 1.1908(13) 0.044(2) Uani 0.15 1 d D U P A 2
H26C H 1.118119 0.259861 1.212512 0.052 Uiso 0.15 1 calc R U P A 2
H26D H 1.123191 0.353549 1.219264 0.052 Uiso 0.15 1 calc R U P A 2
C27X C 0.9260(19) 0.3095(14) 1.2009(12) 0.041(2) Uani 0.15 1 d D U P A 2
H27C H 0.882261 0.258447 1.186561 0.049 Uiso 0.15 1 calc R U P A 2
H27D H 0.920379 0.323866 1.259905 0.049 Uiso 0.15 1 calc R U P A 2
C28X C 0.864(3) 0.3694(15) 1.1390(16) 0.037(2) Uani 0.15 1 d D U P A 2
H28C H 0.765662 0.360305 1.119016 0.044 Uiso 0.15 1 calc R U P A 2
H28D H 0.878277 0.421869 1.164550 0.044 Uiso 0.15 1 calc R U P A 2

loop_
_atom_site_aniso_label
_atom_site_aniso_U_11
_atom_site_aniso_U_22
_atom_site_aniso_U_33
_atom_site_aniso_U_23
_atom_site_aniso_U_13
_atom_site_aniso_U_12
Na1 0.0191(4) 0.0126(4) 0.0176(4) 0.0031(3) 0.0071(3) 0.0008(3)
O2 0.0227(6) 0.0221(6) 0.0347(7) -0.0043(5) 0.0091(5) -0.0010(5)
O3 0.0221(6) 0.0298(7) 0.0252(6) -0.0020(5) 0.0083(5) -0.0017(5)
O4 0.0248(6) 0.0272(7) 0.0265(7) -0.0030(5) 0.0038(5) 0.0031(5)
O5 0.0567(10) 0.0449(9) 0.0421(9) -0.0012(7) 0.0100(8) 0.0092(8)
C1 0.0352(10) 0.0283(10) 0.0216(8) 0.0030(7) 0.0093(8) -0.0010(8)
C2 0.0331(9) 0.0231(9) 0.0264(9) 0.0059(7) 0.0097(8) 0.0012(7)
C3 0.0267(9) 0.0198(8) 0.0301(9) 0.0016(7) 0.0106(7) -0.0057(7)
C4 0.0242(9) 0.0300(10) 0.0353(10) -0.0040(8) 0.0078(8) -0.0045(7)
C5 0.0213(8) 0.0324(10) 0.0343(10) -0.0019(8) 0.0094(8) -0.0008(7)
C6 0.0269(9) 0.0274(9) 0.0262(9) 0.0007(7) 0.0139(7) -0.0013(7)
C7 0.0312(9) 0.0209(9) 0.0266(9) 0.0020(7) 0.0062(7) 0.0004(7)
C8 0.0267(9) 0.0220(9) 0.0304(9) 0.0012(7) 0.0053(7) 0.0037(7)
C9 0.0295(9) 0.0191(8) 0.0267(9) -0.0030(7) 0.0087(7) 0.0019(7)
C10 0.0295(9) 0.0220(9) 0.0262(9) -0.0022(7) 0.0041(7) -0.0017(7)
C11 0.0250(8) 0.0210(9) 0.0303(9) -0.0007(7) 0.0043(7) -0.0032(7)
C12 0.0278(9) 0.0185(8) 0.0280(9) -0.0003(7) 0.0075(7) -0.0047(7)
C13 0.0283(9) 0.0214(9) 0.0274(9) -0.0032(7) 0.0094(7) 0.0048(7)
C14 0.0270(9) 0.0260(9) 0.0284(9) 0.0005(7) 0.0085(7) 0.0063(7)
C15 0.0232(8) 0.0297(10) 0.0280(9) -0.0005(7) 0.0080(7) 0.0032(7)
C16 0.0249(9) 0.0283(9) 0.0247(9) -0.0014(7) 0.0126(7) 0.0015(7)
C17 0.0281(9) 0.0278(9) 0.0213(8) -0.0001(7) 0.0091(7) 0.0034(7)
C18 0.0271(9) 0.0266(9) 0.0233(9) -0.0041(7) 0.0080(7) 0.0018(7)
C19 0.0208(8) 0.0248(9) 0.0308(9) 0.0031(7) 0.0075(7) 0.0031(7)
C20 0.0215(8) 0.0379(11) 0.0289(10) -0.0077(8) 0.0036(7) -0.0035(8)
C21 0.0274(9) 0.0316(10) 0.0384(11) -0.0098(8) 0.0102(8) -0.0077(8)
C22 0.0298(9) 0.0235(9) 0.0373(10) -0.0086(8) 0.0064(8) 0.0028(7)
C23 0.0290(9) 0.0276(9) 0.0262(9) -0.0037(7) 0.0080(7) 0.0039(7)
C24 0.0215(8) 0.0228(9) 0.0308(9) 0.0021(7) 0.0111(7) 0.0020(7)
C29 0.0403(12) 0.0488(14) 0.0641(17) -0.0077(12) 0.0083(12) -0.0065(11)
C30 0.0470(14) 0.0542(16) 0.0648(17) -0.0053(13) 0.0141(13) 0.0048(12)
C31 0.0482(14) 0.0537(15) 0.0526(15) 0.0008(12) 0.0161(12) 0.0116(11)
C32 0.0456(13) 0.0498(14) 0.0504(14) 0.0094(11) 0.0122(11) 0.0087(11)
O1 0.0440(11) 0.0451(12) 0.0448(11) 0.0225(9) 0.0258(9) 0.0193(9)
C25 0.0357(12) 0.0416(14) 0.0420(14) 0.0154(11) 0.0177(11) 0.0117(11)
C26 0.0362(16) 0.055(2) 0.0537(16) 0.0291(14) 0.0191(13) 0.0086(15)
C27 0.0297(14) 0.0331(13) 0.0418(16) 0.0109(13) 0.0012(11) 0.0034(11)
C28 0.0357(13) 0.0280(17) 0.0355(13) 0.0088(11) 0.0169(10) 0.0058(12)
O1X 0.036(4) 0.031(4) 0.038(3) 0.009(3) 0.016(3) 0.009(3)
C25X 0.043(4) 0.048(4) 0.051(4) 0.016(4) 0.018(3) 0.017(4)
C26X 0.036(4) 0.044(4) 0.049(4) 0.009(4) 0.006(4) 0.008(4)
C27X 0.041(4) 0.043(4) 0.041(4) 0.014(4) 0.012(4) 0.011(4)
C28X 0.036(4) 0.039(5) 0.038(4) 0.007(4) 0.014(3) 0.009(4)

loop_
_atom_type_symbol
_atom_type_description
_atom_type_scat_dispersion_real
_atom_type_scat_dispersion_imag
_atom_type_scat_source
C C 0.0181 0.0091 'International Tables Vol C Tables 4.2.6.8 and 6.1.1.4'
H H 0.0000 0.0000 'International Tables Vol C Tables 4.2.6.8 and 6.1.1.4'
Na Na 0.1353 0.1239 'International Tables Vol C Tables 4.2.6.8 and 6.1.1.4'
O O 0.0492 0.0322 'International Tables Vol C Tables 4.2.6.8 and 6.1.1.4'

loop_
_geom_angle_atom_site_label_1
_geom_angle_atom_site_label_2
_geom_angle_atom_site_label_3
_geom_angle
_geom_angle_site_symmetry_1
_geom_angle_site_symmetry_3
O1 Na1 O1 180.00(8) . 3_767
O1 Na1 O2 88.48(7) . .
O1 Na1 O2 91.51(7) 3_767 .
O1 Na1 O2 91.52(7) . 3_767
O1 Na1 O2 88.48(7) 3_767 3_767
O2 Na1 O2 180.0 . 3_767
O1 Na1 O3 84.93(5) . .
O1 Na1 O3 95.07(5) 3_767 .
O2 Na1 O3 61.37(4) . .
O2 Na1 O3 118.63(4) 3_767 .
O1 Na1 O3 95.08(5) . 3_767
O1 Na1 O3 84.92(5) 3_767 3_767
O2 Na1 O3 118.63(4) . 3_767
O2 Na1 O3 61.37(4) 3_767 3_767
O3 Na1 O3 180.0 . 3_767
O1 Na1 O4 96.92(6) . 3_767
O1 Na1 O4 83.08(6) 3_767 3_767
O2 Na1 O4 119.20(4) . 3_767
O2 Na1 O4 60.80(4) 3_767 3_767
O3 Na1 O4 58.96(4) . 3_767
O3 Na1 O4 121.04(4) 3_767 3_767
O1 Na1 O4 83.08(6) . .
O1 Na1 O4 96.92(6) 3_767 .
O2 Na1 O4 60.80(4) . .
O2 Na1 O4 119.20(4) 3_767 .
O3 Na1 O4 121.04(4) . .
O3 Na1 O4 58.96(4) 3_767 .
O4 Na1 O4 180.0 3_767 .
O2 Na1 O1X 75.5(2) . .
O2 Na1 O1X 104.5(2) 3_767 .
O3 Na1 O1X 82.1(2) . .
O3 Na1 O1X 97.9(2) 3_767 .
O4 Na1 O1X 106.3(2) 3_767 .
O4 Na1 O1X 73.7(2) . .
O1 Na1 O1X 166.5(2) . 3_767
O1 Na1 O1X 13.5(2) 3_767 3_767
O2 Na1 O1X 104.5(2) . 3_767
O2 Na1 O1X 75.5(2) 3_767 3_767
O3 Na1 O1X 97.9(2) . 3_767
O3 Na1 O1X 82.1(2) 3_767 3_767
O4 Na1 O1X 73.7(2) 3_767 3_767
O4 Na1 O1X 106.3(2) . 3_767
O1X Na1 O1X 180.0 . 3_767
C21 O2 C22 110.93(14) . .
C21 O2 Na1 113.49(10) . .
C22 O2 Na1 114.72(10) . .
C23 O3 C24 111.87(13) . .
C23 O3 Na1 113.36(10) . .
C24 O3 Na1 118.88(10) . .
C20 O4 C19 112.76(14) . .
C20 O4 Na1 115.61(10) . .
C19 O4 Na1 115.68(10) . .
C32 O5 C29 106.16(19) . .
C2 C1 C6 122.03(18) . .
C2 C1 H1 119.0 . .
C6 C1 H1 119.0 . .
C1 C2 C3 121.44(17) . .
C1 C2 H2 119.3 . .
C3 C2 H2 119.3 . .
C2 C3 C4 114.57(17) . .
C2 C3 C12 121.45(17) . .
C4 C3 C12 121.51(17) . .
C5 C4 C3 121.56(18) . .
C5 C4 H4 119.2 . .
C3 C4 H4 119.2 . .
C4 C5 C6 121.84(18) . .
C4 C5 H5 119.1 . .
C6 C5 H5 119.1 . .
C1 C6 C5 114.27(17) . .
C1 C6 C16 121.27(17) . 3_666
C5 C6 C16 122.05(17) . 3_666
C8 C7 C12 121.71(17) . .
C8 C7 H7 119.1 . .
C12 C7 H7 119.1 . .
C7 C8 C9 121.72(17) . .
C7 C8 H8 119.1 . .
C9 C8 H8 119.1 . .
C10 C9 C8 114.50(16) . .
C10 C9 C13 120.66(17) . .
C8 C9 C13 121.78(17) . .
C11 C10 C9 121.48(17) . .
C11 C10 H10 119.3 . .
C9 C10 H10 119.3 . .
C10 C11 C12 122.02(17) . .
C10 C11 H11 119.0 . .
C12 C11 H11 119.0 . .
C7 C12 C11 114.47(16) . .
C7 C12 C3 122.25(17) . .
C11 C12 C3 120.65(17) . .
C14 C13 C18 114.27(17) . .
C14 C13 C9 121.03(17) . .
C18 C13 C9 121.62(17) . .
C15 C14 C13 121.55(17) . .
C15 C14 H14 119.2 . .
C13 C14 H14 119.2 . .
C14 C15 C16 121.58(17) . .
C14 C15 H15 119.2 . .
C16 C15 H15 119.2 . .
C17 C16 C15 114.29(17) . .
C17 C16 C6 121.89(17) . 3_666
C15 C16 C6 120.92(17) . 3_666
C18 C17 C16 121.63(17) . .
C18 C17 H17 119.2 . .
C16 C17 H17 119.2 . .
C17 C18 C13 121.44(17) . .
C17 C18 H18 119.3 . .
C13 C18 H18 119.3 . .
O4 C19 C24 107.52(14) . 3_767
O4 C19 H19A 110.2 . .
C24 C19 H19A 110.2 3_767 .
O4 C19 H19B 110.2 . .
C24 C19 H19B 110.2 3_767 .
H19A C19 H19B 108.5 . .
O4 C20 C21 107.95(16) . .
O4 C20 H20A 110.1 . .
C21 C20 H20A 110.1 . .
O4 C20 H20B 110.1 . .
C21 C20 H20B 110.1 . .
H20A C20 H20B 108.4 . .
O2 C21 C20 109.03(15) . .
O2 C21 H21A 109.9 . .
C20 C21 H21A 109.9 . .
O2 C21 H21B 109.9 . .
C20 C21 H21B 109.9 . .
H21A C21 H21B 108.3 . .
O2 C22 C23 108.71(15) . .
O2 C22 H22A 109.9 . .
C23 C22 H22A 109.9 . .
O2 C22 H22B 109.9 . .
C23 C22 H22B 109.9 . .
H22A C22 H22B 108.3 . .
O3 C23 C22 107.89(15) . .
O3 C23 H23A 110.1 . .
C22 C23 H23A 110.1 . .
O3 C23 H23B 110.1 . .
C22 C23 H23B 110.1 . .
H23A C23 H23B 108.4 . .
O3 C24 C19 107.55(14) . 3_767
O3 C24 H24A 110.2 . .
C19 C24 H24A 110.2 3_767 .
O3 C24 H24B 110.2 . .
C19 C24 H24B 110.2 3_767 .
H24A C24 H24B 108.5 . .
O5 C29 C30 110.2(2) . .
O5 C29 H29A 109.6 . .
C30 C29 H29A 109.6 . .
O5 C29 H29B 109.6 . .
C30 C29 H29B 109.6 . .
H29A C29 H29B 108.1 . .
C29 C30 C31 102.6(2) . .
C29 C30 H30A 111.2 . .
C31 C30 H30A 111.2 . .
C29 C30 H30B 111.2 . .
C31 C30 H30B 111.2 . .
H30A C30 H30B 109.2 . .
C32 C31 C30 102.3(2) . .
C32 C31 H31A 111.3 . .
C30 C31 H31A 111.3 . .
C32 C31 H31B 111.3 . .
C30 C31 H31B 111.3 . .
H31A C31 H31B 109.2 . .
O5 C32 C31 105.6(2) . .
O5 C32 H32A 110.6 . .
C31 C32 H32A 110.6 . .
O5 C32 H32B 110.6 . .
C31 C32 H32B 110.6 . .
H32A C32 H32B 108.8 . .
C25 O1 C28 108.4(2) . .
C25 O1 Na1 122.07(16) . .
C28 O1 Na1 124.21(16) . .
O1 C25 C26 107.4(2) . .
O1 C25 H25A 110.2 . .
C26 C25 H25A 110.2 . .
O1 C25 H25B 110.2 . .
C26 C25 H25B 110.2 . .
H25A C25 H25B 108.5 . .
C27 C26 C25 104.4(3) . .
C27 C26 H26A 110.9 . .
C25 C26 H26A 110.9 . .
C27 C26 H26B 110.9 . .
C25 C26 H26B 110.9 . .
H26A C26 H26B 108.9 . .
C26 C27 C28 102.8(3) . .
C26 C27 H27A 111.2 . .
C28 C27 H27A 111.2 . .
C26 C27 H27B 111.2 . .
C28 C27 H27B 111.2 . .
H27A C27 H27B 109.1 . .
O1 C28 C27 106.1(2) . .
O1 C28 H28A 110.5 . .
C27 C28 H28A 110.5 . .
O1 C28 H28B 110.5 . .
C27 C28 H28B 110.5 . .
H28A C28 H28B 108.7 . .
C25X O1X C28X 111.7(12) . .
C25X O1X Na1 110.3(10) . .
C28X O1X Na1 115.0(12) . .
O1X C25X C26X 104.7(12) . .
O1X C25X H25C 110.8 . .
C26X C25X H25C 110.8 . .
O1X C25X H25D 110.8 . .
C26X C25X H25D 110.8 . .
H25C C25X H25D 108.9 . .
C27X C26X C25X 98.9(13) . .
C27X C26X H26C 112.0 . .
C25X C26X H26C 112.0 . .
C27X C26X H26D 112.0 . .
C25X C26X H26D 112.0 . .
H26C C26X H26D 109.7 . .
C28X C27X C26X 102.6(15) . .
C28X C27X H27C 111.2 . .
C26X C27X H27C 111.2 . .
C28X C27X H27D 111.2 . .
C26X C27X H27D 111.2 . .
H27C C27X H27D 109.2 . .
O1X C28X C27X 103.7(13) . .
O1X C28X H28C 111.0 . .
C27X C28X H28C 111.0 . .
O1X C28X H28D 111.0 . .
C27X C28X H28D 111.0 . .
H28C C28X H28D 109.0 . .

loop_
_geom_bond_atom_site_label_1
_geom_bond_atom_site_label_2
_geom_bond_distance
_geom_bond_site_symmetry_2
Na1 O1 2.3407(19) .
Na1 O1 2.3407(19) 3_767
Na1 O2 2.7362(13) .
Na1 O2 2.7362(13) 3_767
Na1 O3 2.7640(12) .
Na1 O3 2.7640(12) 3_767
Na1 O4 2.7909(13) 3_767
Na1 O4 2.7909(13) .
Na1 O1X 2.792(11) .
Na1 O1X 2.792(11) 3_767
O2 C21 1.419(2) .
O2 C22 1.425(2) .
O3 C23 1.419(2) .
O3 C24 1.420(2) .
O4 C20 1.421(2) .
O4 C19 1.423(2) .
O5 C32 1.416(3) .
O5 C29 1.436(3) .
C1 C2 1.382(3) .
C1 C6 1.412(3) .
C1 H1 0.9500 .
C2 C3 1.411(3) .
C2 H2 0.9500 .
C3 C4 1.420(3) .
C3 C12 1.463(3) .
C4 C5 1.377(3) .
C4 H4 0.9500 .
C5 C6 1.415(3) .
C5 H5 0.9500 .
C6 C16 1.462(3) 3_666
C7 C8 1.374(3) .
C7 C12 1.414(3) .
C7 H7 0.9500 .
C8 C9 1.420(3) .
C8 H8 0.9500 .
C9 C10 1.411(3) .
C9 C13 1.464(3) .
C10 C11 1.376(3) .
C10 H10 0.9500 .
C11 C12 1.415(3) .
C11 H11 0.9500 .
C13 C14 1.415(3) .
C13 C18 1.419(3) .
C14 C15 1.379(3) .
C14 H14 0.9500 .
C15 C16 1.417(3) .
C15 H15 0.9500 .
C16 C17 1.415(3) .
C17 C18 1.379(3) .
C17 H17 0.9500 .
C18 H18 0.9500 .
C19 C24 1.492(3) 3_767
C19 H19A 0.9900 .
C19 H19B 0.9900 .
C20 C21 1.496(3) .
C20 H20A 0.9900 .
C20 H20B 0.9900 .
C21 H21A 0.9900 .
C21 H21B 0.9900 .
C22 C23 1.494(3) .
C22 H22A 0.9900 .
C22 H22B 0.9900 .
C23 H23A 0.9900 .
C23 H23B 0.9900 .
C24 H24A 0.9900 .
C24 H24B 0.9900 .
C29 C30 1.468(4) .
C29 H29A 0.9900 .
C29 H29B 0.9900 .
C30 C31 1.528(4) .
C30 H30A 0.9900 .
C30 H30B 0.9900 .
C31 C32 1.493(4) .
C31 H31A 0.9900 .
C31 H31B 0.9900 .
C32 H32A 0.9900 .
C32 H32B 0.9900 .
O1 C25 1.424(3) .
O1 C28 1.431(3) .
C25 C26 1.546(4) .
C25 H25A 0.9900 .
C25 H25B 0.9900 .
C26 C27 1.503(4) .
C26 H26A 0.9900 .
C26 H26B 0.9900 .
C27 C28 1.519(4) .
C27 H27A 0.9900 .
C27 H27B 0.9900 .
C28 H28A 0.9900 .
C28 H28B 0.9900 .
O1X C25X 1.377(13) .
O1X C28X 1.437(16) .
C25X C26X 1.539(17) .
C25X H25C 0.9900 .
C25X H25D 0.9900 .
C26X C27X 1.514(17) .
C26X H26C 0.9900 .
C26X H26D 0.9900 .
C27X C28X 1.475(17) .
C27X H27C 0.9900 .
C27X H27D 0.9900 .
C28X H28C 0.9900 .
C28X H28D 0.9900 .
